data_2021514
loop_
_publ_author_name
'Powers, Kyle A.'
'Geiger, David K.'

_publ_section_title
;
 Hydrogen bonding in two benzene-1,2-diaminium pyridine-2-carboxylate
 salts and a cocrystal of benzene-1,2-diamine and benzoic acid
;
_journal_coeditor_code FN3292
_journal_issue 3
_journal_name_full 'Acta Crystallographica Section C'
_journal_page_first
;
;
_journal_paper_doi 10.1107/S2053229619002262
_journal_volume 75
_journal_year 2019
_chemical_formula_iupac 'C6 H8 N2, 2C7 H6 O2'
_chemical_formula_moiety 'C6 H8 N2, 2(C7 H6 O2)'
_chemical_formula_sum 'C20 H20 N2 O4'
_chemical_formula_weight 352.38
_chemical_name_common KAP02082017
_chemical_name_systematic
;
Benzene-1,2-diamine bis(benzoic acid)
;
_space_group_crystal_system orthorhombic
_space_group_IT_number 60
_space_group_name_Hall '-P 2n 2ab'
_space_group_name_H-M_alt 'P b c n'
_symmetry_space_group_name_Hall '-P 2n 2ab'
_symmetry_space_group_name_H-M 'P b c n'
_atom_sites_solution_hydrogens mixed
_cell_angle_alpha 90
_cell_angle_beta 90
_cell_angle_gamma 90
_cell_formula_units_Z 4
_cell_length_a 20.061(3)
_cell_length_b 7.8464(10)
_cell_length_c 11.6895(12)
_cell_measurement_reflns_used 4994
_cell_measurement_temperature 200.(2)
_cell_measurement_theta_max 24.2332
_cell_measurement_theta_min 2.7849
_cell_volume 1840.0(4)
_computing_cell_refinement
;
APEX2 (Bruker, 2015)
;
_computing_data_collection
;
APEX2 (Bruker, 2015)
;
_computing_data_reduction
;
SAINT (Bruker, 2015)
;
_computing_molecular_graphics
;
PLATON (Spek, 2009) and Mercury (Macrae <i>et al.</i>, 2008)
;
_computing_publication_material
;
publCIF (Westrip, 2010)
;
_computing_structure_refinement
;
SHELXL2014 (Sheldrick, 2015)
;
_computing_structure_solution
;
SHELXS97 (Sheldrick, 2008)
;
_diffrn_ambient_temperature 200.(2)
_diffrn_detector_area_resol_mean 8.3330
_diffrn_measured_fraction_theta_full 0.992
_diffrn_measured_fraction_theta_max 0.992
_diffrn_measurement_device_type 'Bruker SMART X2S benchtop'
_diffrn_measurement_method \w
_diffrn_radiation_monochromator 'doubly curved silicon crystal'
_diffrn_radiation_type MoK\a
_diffrn_radiation_wavelength 0.71073
_diffrn_reflns_av_R_equivalents 0.0644
_diffrn_reflns_av_unetI/netI 0.0201
_diffrn_reflns_limit_h_max 23
_diffrn_reflns_limit_h_min -23
_diffrn_reflns_limit_k_max 9
_diffrn_reflns_limit_k_min -9
_diffrn_reflns_limit_l_max 13
_diffrn_reflns_limit_l_min -13
_diffrn_reflns_number 30170
_diffrn_reflns_theta_full 25.15
_diffrn_reflns_theta_max 25.15
_diffrn_reflns_theta_min 2.79
_diffrn_source 'XOS X-beam microfocus source'
_exptl_absorpt_coefficient_mu 0.089
_exptl_absorpt_correction_T_max 0.98
_exptl_absorpt_correction_T_min 0.64
_exptl_absorpt_correction_type multi-scan
_exptl_absorpt_process_details
;
(SADABS; Bruker, 2015)
;
_exptl_crystal_colour 'clear colourless'
_exptl_crystal_density_diffrn 1.272
_exptl_crystal_density_method 'not measured'
_exptl_crystal_description plate
_exptl_crystal_F_000 744
_exptl_crystal_size_max 0.600
_exptl_crystal_size_mid 0.480
_exptl_crystal_size_min 0.200
_refine_diff_density_max 0.122
_refine_diff_density_min -0.121
_refine_ls_extinction_coef 0.036(2)
_refine_ls_extinction_method
;
SHELXL2014 (Sheldrick, 2015)
;
_refine_ls_goodness_of_fit_ref 1.048
_refine_ls_hydrogen_treatment mixed
_refine_ls_matrix_type full
_refine_ls_number_parameters 131
_refine_ls_number_reflns 1638
_refine_ls_number_restraints 0
_refine_ls_restrained_S_all 1.048
_refine_ls_R_factor_all 0.0395
_refine_ls_R_factor_gt 0.0303
_refine_ls_shift/su_max 0.000
_refine_ls_shift/su_mean 0.000
_refine_ls_structure_factor_coef Fsqd
_refine_ls_weighting_details 'w=1/[\s^2^(Fo^2^)+(0.0426P)^2^+0.2144P] where P=(Fo^2^+2Fc^2^)/3'
_refine_ls_weighting_scheme calc
_refine_ls_wR_factor_gt 0.0801
_refine_ls_wR_factor_ref 0.0867
_reflns_number_gt 1337
_reflns_number_total 1638
_reflns_threshold_expression 'I > 2\s(I)'
_cod_data_source_file fn3292sup1.cif
_cod_data_source_block 3
_cod_depositor_comments
;

2019-10-01
Z value and formula fixed to values more according to usual
chemical conventions.                 miguel
;
_cod_original_formula_sum 'C10 H10 N O2'
_cod_original_formula_weight 176.19
_cod_original_formula_moiety '0.5(C6 H8 N2), C7 H6 O2'
_cod_original_formula_iupac '0.5C6 H8 N2, C7 H6 O2'
_cod_original_formula_units_Z 8
_cod_database_code 2021514

loop_
_space_group_symop_operation_xyz
'x, y, z'
'x+1/2, -y+1/2, -z'
'-x, y, -z+1/2'
'-x+1/2, -y+1/2, z+1/2'
'-x, -y, -z'
'-x-1/2, y-1/2, z'
'x, -y, z-1/2'
'x-1/2, y-1/2, -z-1/2'

loop_
_atom_site_type_symbol
_atom_site_label
_atom_site_fract_x
_atom_site_fract_y
_atom_site_fract_z
_atom_site_U_iso_or_equiv
_atom_site_adp_type
_atom_site_calc_flag
_atom_site_occupancy
O O1 0.35377(4) 0.51824(13) 0.24544(7) 0.0577(3) Uani d 1
H H1C 0.3984(9) 0.489(2) 0.2143(15) 0.094(5) Uiso d 1
O O2 0.40648(4) 0.59582(12) 0.40443(7) 0.0566(3) Uani d 1
N N1 0.46617(5) 0.40589(14) 0.14608(9) 0.0445(3) Uani d 1
H H1A 0.4497(7) 0.3912(16) 0.0737(13) 0.061(4) Uiso d 1
H H1B 0.5014(8) 0.4803(19) 0.1440(12) 0.060(4) Uiso d 1
C C1 0.16309(8) 0.6783(2) 0.48889(14) 0.0698(4) Uani d 1
H H1 0.1204 0.7037 0.5196 0.084 Uiso calc 1
C C2 0.21951(8) 0.71645(18) 0.55063(13) 0.0661(4) Uani d 1
H H2 0.2156 0.7662 0.6244 0.079 Uiso calc 1
C C3 0.28164(7) 0.68275(16) 0.50592(11) 0.0537(4) Uani d 1
H H3 0.3205 0.7097 0.5488 0.064 Uiso calc 1
C C4 0.28756(6) 0.60956(14) 0.39861(10) 0.0421(3) Uani d 1
C C5 0.35476(6) 0.57469(14) 0.35138(10) 0.0425(3) Uani d 1
C C6 0.16825(7) 0.6037(2) 0.38286(14) 0.0668(4) Uani d 1
H H6 0.1292 0.5757 0.341 0.08 Uiso calc 1
C C7 0.23038(6) 0.56947(16) 0.33734(12) 0.0534(3) Uani d 1
H H7 0.234 0.5184 0.2639 0.064 Uiso calc 1
C C8 0.48442(7) -0.05934(19) 0.19776(14) 0.0703(4) Uani d 1
H H8 0.4736 -0.1642 0.1616 0.084 Uiso calc 1
C C9 0.46876(6) 0.09306(17) 0.14506(11) 0.0544(4) Uani d 1
H H9 0.4472 0.0922 0.0727 0.065 Uiso calc 1
C C10 0.48419(5) 0.24690(15) 0.19649(10) 0.0403(3) Uani d 1

loop_
_atom_site_aniso_label
_atom_site_aniso_U_11
_atom_site_aniso_U_22
_atom_site_aniso_U_33
_atom_site_aniso_U_12
_atom_site_aniso_U_13
_atom_site_aniso_U_23
O1 0.0473(5) 0.0887(7) 0.0370(5) 0.0157(5) -0.0043(4) -0.0083(4)
O2 0.0435(5) 0.0792(6) 0.0470(5) 0.0051(4) -0.0086(4) -0.0077(4)
N1 0.0400(6) 0.0623(7) 0.0311(6) -0.0011(5) -0.0041(4) 0.0016(4)
C1 0.0568(9) 0.0712(9) 0.0815(11) 0.0126(7) 0.0262(8) 0.0159(8)
C2 0.0750(10) 0.0680(9) 0.0552(9) 0.0142(7) 0.0189(7) 0.0008(7)
C3 0.0589(8) 0.0570(7) 0.0452(7) 0.0086(6) 0.0016(6) -0.0003(6)
C4 0.0444(7) 0.0431(6) 0.0387(6) 0.0053(5) -0.0001(5) 0.0060(5)
C5 0.0456(7) 0.0470(6) 0.0350(6) 0.0056(5) -0.0049(5) 0.0033(5)
C6 0.0423(7) 0.0789(10) 0.0793(11) -0.0010(7) 0.0007(7) 0.0119(8)
C7 0.0472(7) 0.0624(8) 0.0505(8) 0.0002(6) -0.0025(6) 0.0028(6)
C8 0.0651(9) 0.0578(8) 0.0879(11) -0.0009(7) -0.0181(8) -0.0114(7)
C9 0.0448(7) 0.0673(8) 0.0512(8) 0.0002(6) -0.0078(6) -0.0111(6)
C10 0.0288(5) 0.0570(7) 0.0352(6) 0.0012(5) 0.0019(4) -0.0005(5)

loop_
_atom_type_symbol
_atom_type_description
_atom_type_scat_dispersion_real
_atom_type_scat_dispersion_imag
_atom_type_scat_source
C C 0.0033 0.0016 'International Tables Vol C Tables 4.2.6.8 and 6.1.1.4'
H H 0.0000 0.0000 'International Tables Vol C Tables 4.2.6.8 and 6.1.1.4'
N N 0.0061 0.0033 'International Tables Vol C Tables 4.2.6.8 and 6.1.1.4'
O O 0.0106 0.0060 'International Tables Vol C Tables 4.2.6.8 and 6.1.1.4'

loop_
_geom_angle_atom_site_label_1
_geom_angle_atom_site_label_2
_geom_angle_atom_site_label_3
_geom_angle_site_symmetry_1
_geom_angle_site_symmetry_3
_geom_angle
C5 O1 H1C . . 114.1(10)
C10 N1 H1A . . 111.3(8)
C10 N1 H1B . . 111.9(9)
H1A N1 H1B . . 109.5(12)
C6 C1 C2 . . 120.25(13)
C6 C1 H1 . . 119.9
C2 C1 H1 . . 119.9
C1 C2 C3 . . 120.26(13)
C1 C2 H2 . . 119.9
C3 C2 H2 . . 119.9
C2 C3 C4 . . 120.07(13)
C2 C3 H3 . . 120.0
C4 C3 H3 . . 120.0
C3 C4 C7 . . 119.36(11)
C3 C4 C5 . . 119.48(11)
C7 C4 C5 . . 121.16(11)
O2 C5 O1 . . 122.49(11)
O2 C5 C4 . . 123.99(11)
O1 C5 C4 . . 113.52(10)
C1 C6 C7 . . 119.87(14)
C1 C6 H6 . . 120.1
C7 C6 H6 . . 120.1
C6 C7 C4 . . 120.17(13)
C6 C7 H7 . . 119.9
C4 C7 H7 . . 119.9
C8 C8 C9 3_655 . 120.04(8)
C8 C8 H8 3_655 . 120.0
C9 C8 H8 . . 120.0
C8 C9 C10 . . 120.69(12)
C8 C9 H9 . . 119.7
C10 C9 H9 . . 119.7
C9 C10 C10 . 3_655 119.26(7)
C9 C10 N1 . . 121.79(11)
C10 C10 N1 3_655 . 118.89(6)

loop_
_geom_bond_atom_site_label_1
_geom_bond_atom_site_label_2
_geom_bond_site_symmetry_2
_geom_bond_distance
O1 C5 . 1.3153(14)
O1 H1C . 0.994(19)
O2 C5 . 1.2201(14)
N1 C10 . 1.4262(15)
N1 H1A . 0.916(15)
N1 H1B . 0.916(16)
C1 C6 . 1.375(2)
C1 C2 . 1.375(2)
C1 H1 . 0.95
C2 C3 . 1.3771(19)
C2 H2 . 0.95
C3 C4 . 1.3848(17)
C3 H3 . 0.95
C4 C7 . 1.3885(17)
C4 C5 . 1.4822(16)
C6 C7 . 1.3816(19)
C6 H6 . 0.95
C7 H7 . 0.95
C8 C8 3_655 1.372(3)
C8 C9 . 1.3814(19)
C8 H8 . 0.95
C9 C10 . 1.3836(17)
C9 H9 . 0.95
C10 C10 3_655 1.403(2)

loop_
_geom_hbond_atom_site_label_D
_geom_hbond_atom_site_label_H
_geom_hbond_atom_site_label_A
_geom_hbond_site_symmetry_A
_geom_hbond_distance_DH
_geom_hbond_distance_HA
_geom_hbond_distance_DA
_geom_hbond_angle_DHA
_geom_hbond_publ_flag
O1 H1C N1 . 0.994(19) 1.706(19) 2.6852(13) 167.8(16) yes
N1 H1A O2 7_565 0.916(15) 2.163(16) 3.0681(14) 169.8(12) yes
N1 H1B O2 3_655 0.916(16) 2.136(16) 3.0160(14) 160.8(12) yes
C6 H6 <i>Cg</i>(bda) 8_566 0.95 2.81 3.7163(16) 161 y

loop_
_geom_torsion_atom_site_label_1
_geom_torsion_atom_site_label_2
_geom_torsion_atom_site_label_3
_geom_torsion_atom_site_label_4
_geom_torsion_site_symmetry_1
_geom_torsion_site_symmetry_4
_geom_torsion
C6 C1 C2 C3 . . 1.1(2)
C1 C2 C3 C4 . . -0.3(2)
C2 C3 C4 C7 . . -0.53(19)
C2 C3 C4 C5 . . 179.74(11)
C3 C4 C5 O2 . . 5.18(18)
C7 C4 C5 O2 . . -174.54(11)
C3 C4 C5 O1 . . -174.73(11)
C7 C4 C5 O1 . . 5.54(16)
C2 C1 C6 C7 . . -1.1(2)
C1 C6 C7 C4 . . 0.3(2)
C3 C4 C7 C6 . . 0.52(19)
C5 C4 C7 C6 . . -179.75(11)
C8 C8 C9 C10 3_655 . 0.0(3)
C8 C9 C10 C10 . 3_655 -0.3(2)
C8 C9 C10 N1 . . -177.43(12)

_cod_database_fobs_code 2021514
